data_7056838
loop_
_publ_author_name
'Kumar, Robin'
'Kishan, Ram'
'Thomas, Jisha Mary'
'Chinnappan, Sivasankar'
'Thirupathi, Natesan'

_publ_section_title
;
 Probing the factors that influence the conformation of a guanidinato
 ligand in [(\h5-C5Me5)M(NN)X] (NN = chelating
 N,N&#x2032;,N&#x2032;&#x2032;-tri(o-substituted
 aryl)guanidinate(1&#x2212;); X = chloro, azido and triazolato)
;
_journal_issue 3
_journal_name_full 'New Journal of Chemistry'
_journal_page_first 1853
_journal_paper_doi 10.1039/C7NJ03766J
_journal_volume 42
_journal_year 2018
_chemical_formula_moiety 'C35 H43 Cl N3 Rh'
_chemical_formula_sum 'C35 H43 Cl N3 Rh'
_chemical_formula_weight 644.08
_space_group_crystal_system monoclinic
_space_group_IT_number 15
_space_group_name_Hall '-C 2yc'
_space_group_name_H-M_alt 'C 1 2/c 1'
_symmetry_space_group_name_Hall '-C 2yc'
_symmetry_space_group_name_H-M 'C 1 2/c 1'
_atom_sites_solution_hydrogens geom
_audit_creation_method SHELXL-2017/1
_audit_update_record
;
2017-12-18 deposited with the CCDC.
2017-12-19 downloaded from the CCDC.
;
_cell_angle_alpha 90
_cell_angle_beta 93.121(2)
_cell_angle_gamma 90
_cell_formula_units_Z 8
_cell_length_a 46.5307(10)
_cell_length_b 8.6162(3)
_cell_length_c 15.9481(3)
_cell_measurement_reflns_used 16143
_cell_measurement_temperature 293(2)
_cell_measurement_theta_max 29.2431
_cell_measurement_theta_min 2.8559
_cell_volume 6384.4(3)
_computing_cell_refinement 'CrysAlisPro, Oxford Diffraction Ltd.'
_computing_data_collection 'CrysAlisPro, Oxford Diffraction Ltd.'
_computing_data_reduction 'CrysAlisPro, Oxford Diffraction Ltd.'
_computing_molecular_graphics Olex2
_computing_publication_material 'WINGX 2014'
_computing_structure_refinement 'SHELXL-2017/1 (Sheldrick, 2017)'
_computing_structure_solution 'SHELXS-2016 (Sheldrick, 2016)'
_diffrn_ambient_temperature 293(2)
_diffrn_detector_area_resol_mean 15.9853
_diffrn_measured_fraction_theta_full 0.998
_diffrn_measured_fraction_theta_max 0.998
_diffrn_measurement_device_type 'Xcalibur, Sapphire3'
_diffrn_measurement_method '\w scans'
_diffrn_radiation_type MoK\a
_diffrn_radiation_wavelength 0.71073
_diffrn_reflns_av_R_equivalents 0.0409
_diffrn_reflns_av_unetI/netI 0.0302
_diffrn_reflns_Laue_measured_fraction_full 0.998
_diffrn_reflns_Laue_measured_fraction_max 0.998
_diffrn_reflns_limit_h_max 58
_diffrn_reflns_limit_h_min -58
_diffrn_reflns_limit_k_max 10
_diffrn_reflns_limit_k_min -10
_diffrn_reflns_limit_l_max 19
_diffrn_reflns_limit_l_min -19
_diffrn_reflns_number 45731
_diffrn_reflns_point_group_measured_fraction_full 0.998
_diffrn_reflns_point_group_measured_fraction_max 0.998
_diffrn_reflns_theta_full 25.242
_diffrn_reflns_theta_max 26.371
_diffrn_reflns_theta_min 3.022
_diffrn_source 'Enhance (Mo) X-ray Source'
_exptl_absorpt_coefficient_mu 0.646
_exptl_absorpt_correction_T_max 1.00000
_exptl_absorpt_correction_T_min 0.96867
_exptl_absorpt_correction_type multi-scan
_exptl_absorpt_process_details
;
CrysAlisPro, Agilent Technologies,
Version 1.171.34.49 (release 20-01-2011 CrysAlis171 .NET)
(compiled Jan 20 2011,15:58:25)
Empirical absorption correction using spherical harmonics,
 implemented in SCALE3 ABSPACK scaling algorithm.
;
_exptl_crystal_colour Red
_exptl_crystal_density_diffrn 1.340
_exptl_crystal_density_method 'not measured'
_exptl_crystal_description Rhombic
_exptl_crystal_F_000 2688
_exptl_crystal_size_max 0.050
_exptl_crystal_size_mid 0.020
_exptl_crystal_size_min 0.020
_refine_diff_density_max 0.814
_refine_diff_density_min -0.563
_refine_diff_density_rms 0.069
_refine_ls_extinction_method none
_refine_ls_goodness_of_fit_ref 1.150
_refine_ls_hydrogen_treatment constr
_refine_ls_matrix_type full
_refine_ls_number_parameters 361
_refine_ls_number_reflns 6521
_refine_ls_number_restraints 137
_refine_ls_restrained_S_all 1.139
_refine_ls_R_factor_all 0.0566
_refine_ls_R_factor_gt 0.0475
_refine_ls_shift/su_max 0.002
_refine_ls_shift/su_mean 0.000
_refine_ls_structure_factor_coef Fsqd
_refine_ls_weighting_details 'w=1/[\s^2^(Fo^2^)+(0.0347P)^2^+19.3585P] where P=(Fo^2^+2Fc^2^)/3'
_refine_ls_weighting_scheme calc
_refine_ls_wR_factor_gt 0.1047
_refine_ls_wR_factor_ref 0.1088
_reflns_Friedel_coverage 0.000
_reflns_number_gt 5685
_reflns_number_total 6521
_reflns_threshold_expression 'I > 2\s(I)'
_cod_data_source_file c7nj03766j2.cif
_cod_data_source_block 13
_cod_depositor_comments 'Adding full bibliography for 7056828--7056838.cif.'
_cod_database_code 7056838
_shelx_shelxl_version_number 2017/1
_shelx_space_group_comment
;
The symmetry employed for this shelxl refinement is uniquely defined
by the following loop, which should always be used as a source of
symmetry information in preference to the above space-group names.
They are only intended as comments.
;

loop_
_space_group_symop_operation_xyz
'x, y, z'
'-x, y, -z+1/2'
'x+1/2, y+1/2, z'
'-x+1/2, y+1/2, -z+1/2'
'-x, -y, -z'
'x, -y, z-1/2'
'-x+1/2, -y+1/2, -z'
'x+1/2, -y+1/2, z-1/2'

loop_
_atom_site_label
_atom_site_type_symbol
_atom_site_fract_x
_atom_site_fract_y
_atom_site_fract_z
_atom_site_U_iso_or_equiv
_atom_site_adp_type
_atom_site_occupancy
_atom_site_site_symmetry_order
_atom_site_calc_flag
_atom_site_refinement_flags_posn
_atom_site_refinement_flags_adp
Rh1 Rh 0.09862(2) 0.49373(3) 0.42598(2) 0.02900(9) Uani 1 1 d . U
Cl1 Cl 0.10685(2) 0.28225(12) 0.33195(6) 0.0519(3) Uani 1 1 d . U
N1 N 0.13756(6) 0.5934(4) 0.39079(18) 0.0374(7) Uani 1 1 d . U
N2 N 0.09691(6) 0.6525(3) 0.32370(17) 0.0336(6) Uani 1 1 d . U
N3 N 0.13869(6) 0.7841(4) 0.28144(18) 0.0372(7) Uani 1 1 d . U
H3 H 0.128641 0.862207 0.263364 0.045 Uiso 1 1 calc R U
C1 C 0.12510(7) 0.6820(4) 0.3314(2) 0.0323(7) Uani 1 1 d . U
C2 C 0.16308(7) 0.6262(5) 0.4385(2) 0.0346(8) Uani 1 1 d . U
C3 C 0.18081(8) 0.5042(5) 0.4652(2) 0.0422(9) Uani 1 1 d . U
C4 C 0.20509(9) 0.5381(6) 0.5177(3) 0.0527(11) Uani 1 1 d . U
H4 H 0.217016 0.457194 0.536409 0.063 Uiso 1 1 calc R U
C5 C 0.21194(9) 0.6871(6) 0.5427(3) 0.0560(11) Uani 1 1 d . U
C6 C 0.19430(9) 0.8056(6) 0.5142(3) 0.0576(11) Uani 1 1 d . U
H6 H 0.198794 0.907160 0.529729 0.069 Uiso 1 1 calc R U
C7 C 0.17020(8) 0.7774(5) 0.4634(2) 0.0457(9) Uani 1 1 d . U
H7 H 0.158473 0.859537 0.445318 0.055 Uiso 1 1 calc R U
C8 C 0.17539(11) 0.3410(6) 0.4417(4) 0.0783(15) Uani 1 1 d . U
H8A H 0.190304 0.276740 0.467151 0.118 Uiso 1 1 calc R U
H8B H 0.157106 0.309198 0.460963 0.118 Uiso 1 1 calc R U
H8C H 0.175242 0.330722 0.381773 0.118 Uiso 1 1 calc R U
C9 C 0.23826(10) 0.7174(8) 0.6016(3) 0.0802(17) Uani 1 1 d . U
H9A H 0.247864 0.621095 0.614533 0.120 Uiso 1 1 calc R U
H9B H 0.251183 0.786138 0.574832 0.120 Uiso 1 1 calc R U
H9C H 0.232305 0.764199 0.652439 0.120 Uiso 1 1 calc R U
C10 C 0.07652(7) 0.7429(4) 0.2783(2) 0.0316(7) Uani 1 1 d . U
C11 C 0.05384(7) 0.6707(5) 0.2305(2) 0.0370(8) Uani 1 1 d . U
C12 C 0.03371(8) 0.7667(5) 0.1877(2) 0.0450(9) Uani 1 1 d . U
H12 H 0.018555 0.720092 0.156660 0.054 Uiso 1 1 calc R U
C13 C 0.03511(8) 0.9268(6) 0.1889(2) 0.0465(10) Uani 1 1 d . U
C14 C 0.05706(8) 0.9949(5) 0.2377(2) 0.0443(9) Uani 1 1 d . U
H14 H 0.058397 1.102486 0.240385 0.053 Uiso 1 1 calc R U
C15 C 0.07713(8) 0.9044(5) 0.2828(2) 0.0386(8) Uani 1 1 d . U
H15 H 0.091341 0.952592 0.316798 0.046 Uiso 1 1 calc R U
C16 C 0.05098(9) 0.4988(5) 0.2252(3) 0.0509(10) Uani 1 1 d . U
H16A H 0.066470 0.451058 0.258024 0.076 Uiso 1 1 calc R U
H16B H 0.032941 0.467869 0.246471 0.076 Uiso 1 1 calc R U
H16C H 0.051686 0.466641 0.167718 0.076 Uiso 1 1 calc R U
C17 C 0.01302(10) 1.0247(6) 0.1398(3) 0.0684(14) Uani 1 1 d . U
H17A H -0.000500 0.958170 0.109735 0.103 Uiso 1 1 calc R U
H17B H 0.003029 1.089104 0.177771 0.103 Uiso 1 1 calc R U
H17C H 0.022540 1.088989 0.100674 0.103 Uiso 1 1 calc R U
C18 C 0.16732(7) 0.7772(5) 0.2557(2) 0.0356(8) Uani 1 1 d . U
C19 C 0.17929(8) 0.9145(5) 0.2265(2) 0.0448(9) Uani 1 1 d . U
C20 C 0.20698(9) 0.9037(6) 0.1961(3) 0.0538(11) Uani 1 1 d . U
H20 H 0.215296 0.993464 0.175926 0.065 Uiso 1 1 calc R U
C21 C 0.22245(8) 0.7688(6) 0.1945(3) 0.0521(11) Uani 1 1 d . U
C22 C 0.20997(8) 0.6376(6) 0.2250(2) 0.0498(10) Uani 1 1 d . U
H22 H 0.220111 0.544573 0.225373 0.060 Uiso 1 1 calc R U
C23 C 0.18264(8) 0.6404(5) 0.2553(2) 0.0419(9) Uani 1 1 d . U
H23 H 0.174616 0.549732 0.275451 0.050 Uiso 1 1 calc R U
C24 C 0.16327(11) 1.0642(6) 0.2260(4) 0.0766(16) Uani 1 1 d . U
H24A H 0.174964 1.144552 0.203749 0.115 Uiso 1 1 calc R U
H24B H 0.145793 1.054193 0.191533 0.115 Uiso 1 1 calc R U
H24C H 0.158742 1.090344 0.282236 0.115 Uiso 1 1 calc R U
C25 C 0.25183(9) 0.7648(7) 0.1573(3) 0.0757(16) Uani 1 1 d . U
H25A H 0.259494 0.661460 0.161446 0.114 Uiso 1 1 calc R U
H25B H 0.249974 0.795325 0.099412 0.114 Uiso 1 1 calc R U
H25C H 0.264571 0.835048 0.187718 0.114 Uiso 1 1 calc R U
C26 C 0.08369(8) 0.6185(5) 0.5296(2) 0.0404(8) Uani 1 1 d . U
C27 C 0.10272(8) 0.5019(4) 0.5622(2) 0.0379(8) Uani 1 1 d . U
C28 C 0.09180(8) 0.3548(4) 0.5362(2) 0.0395(8) Uani 1 1 d . U
C29 C 0.06476(8) 0.3805(5) 0.4897(2) 0.0425(9) Uani 1 1 d . U
C30 C 0.05971(8) 0.5418(5) 0.4866(2) 0.0423(9) Uani 1 1 d . U
C31 C 0.08676(12) 0.7900(5) 0.5446(3) 0.0711(14) Uani 1 1 d . U
H31A H 0.071106 0.843608 0.515610 0.107 Uiso 1 1 calc R U
H31B H 0.086472 0.810696 0.603738 0.107 Uiso 1 1 calc R U
H31C H 0.104656 0.825225 0.524197 0.107 Uiso 1 1 calc R U
C32 C 0.12945(9) 0.5309(6) 0.6157(2) 0.0570(12) Uani 1 1 d . U
H32A H 0.138599 0.433722 0.629748 0.086 Uiso 1 1 calc R U
H32B H 0.142332 0.594365 0.585487 0.086 Uiso 1 1 calc R U
H32C H 0.124651 0.583153 0.666180 0.086 Uiso 1 1 calc R U
C33 C 0.10473(12) 0.1996(5) 0.5564(3) 0.0663(13) Uani 1 1 d . U
H33A H 0.092864 0.119815 0.530699 0.099 Uiso 1 1 calc R U
H33B H 0.123645 0.194334 0.535322 0.099 Uiso 1 1 calc R U
H33C H 0.106008 0.185081 0.616172 0.099 Uiso 1 1 calc R U
C34 C 0.04556(11) 0.2546(6) 0.4534(3) 0.0718(15) Uani 1 1 d . U
H34A H 0.054314 0.155390 0.464773 0.108 Uiso 1 1 calc R U
H34B H 0.027279 0.259037 0.478473 0.108 Uiso 1 1 calc R U
H34C H 0.042803 0.268895 0.393825 0.108 Uiso 1 1 calc R U
C35 C 0.03387(9) 0.6226(7) 0.4468(3) 0.0713(15) Uani 1 1 d . U
H35A H 0.036019 0.732744 0.453849 0.107 Uiso 1 1 calc R U
H35B H 0.032151 0.598240 0.388004 0.107 Uiso 1 1 calc R U
H35C H 0.016893 0.588644 0.473100 0.107 Uiso 1 1 calc R U

loop_
_atom_site_aniso_label
_atom_site_aniso_U_11
_atom_site_aniso_U_22
_atom_site_aniso_U_33
_atom_site_aniso_U_23
_atom_site_aniso_U_13
_atom_site_aniso_U_12
Rh1 0.02905(15) 0.03009(15) 0.02792(15) 0.00031(11) 0.00201(10) -0.00145(11)
Cl1 0.0670(7) 0.0418(6) 0.0478(6) -0.0111(5) 0.0106(5) 0.0051(5)
N1 0.0270(14) 0.0481(19) 0.0366(16) 0.0122(14) -0.0020(12) -0.0034(13)
N2 0.0271(14) 0.0388(17) 0.0344(15) 0.0076(13) -0.0031(11) -0.0042(12)
N3 0.0306(15) 0.0412(18) 0.0397(16) 0.0122(14) 0.0017(12) 0.0005(13)
C1 0.0310(17) 0.0358(19) 0.0300(17) 0.0007(14) 0.0018(13) -0.0017(14)
C2 0.0274(17) 0.048(2) 0.0284(17) 0.0028(15) 0.0026(13) -0.0011(15)
C3 0.0336(19) 0.052(2) 0.041(2) 0.0032(18) 0.0025(15) 0.0061(17)
C4 0.039(2) 0.076(3) 0.043(2) 0.012(2) -0.0016(17) 0.009(2)
C5 0.039(2) 0.089(3) 0.040(2) -0.001(2) -0.0007(17) -0.014(2)
C6 0.059(3) 0.066(3) 0.047(2) -0.010(2) 0.000(2) -0.016(2)
C7 0.045(2) 0.053(2) 0.038(2) -0.0004(18) 0.0021(16) -0.0032(18)
C8 0.063(3) 0.068(3) 0.103(4) 0.003(3) -0.007(3) 0.007(3)
C9 0.055(3) 0.124(5) 0.059(3) -0.003(3) -0.015(2) -0.016(3)
C10 0.0276(16) 0.041(2) 0.0258(16) 0.0047(14) 0.0020(13) 0.0011(14)
C11 0.0308(18) 0.049(2) 0.0308(18) 0.0014(16) -0.0005(14) -0.0028(16)
C12 0.0304(19) 0.067(3) 0.037(2) 0.0042(19) -0.0069(15) -0.0045(18)
C13 0.034(2) 0.064(3) 0.041(2) 0.013(2) 0.0013(16) 0.0094(18)
C14 0.045(2) 0.043(2) 0.045(2) 0.0059(18) 0.0058(17) 0.0083(17)
C15 0.0356(19) 0.043(2) 0.0372(19) -0.0033(17) -0.0014(15) -0.0004(16)
C16 0.050(2) 0.053(2) 0.049(2) -0.001(2) -0.0062(19) -0.011(2)
C17 0.054(3) 0.086(4) 0.064(3) 0.019(3) -0.008(2) 0.018(3)
C18 0.0299(17) 0.049(2) 0.0275(17) 0.0015(16) 0.0000(13) -0.0049(15)
C19 0.044(2) 0.047(2) 0.045(2) 0.0035(18) 0.0085(17) -0.0084(17)
C20 0.049(2) 0.062(3) 0.052(2) 0.006(2) 0.0120(19) -0.019(2)
C21 0.037(2) 0.079(3) 0.041(2) -0.008(2) 0.0048(17) -0.008(2)
C22 0.041(2) 0.064(3) 0.044(2) 0.000(2) 0.0026(17) 0.0089(19)
C23 0.042(2) 0.048(2) 0.0352(19) 0.0028(17) 0.0024(16) -0.0034(17)
C24 0.075(3) 0.048(3) 0.110(4) 0.018(3) 0.031(3) -0.002(2)
C25 0.043(2) 0.113(5) 0.073(3) -0.010(3) 0.017(2) -0.009(3)
C26 0.047(2) 0.040(2) 0.0352(19) -0.0057(16) 0.0110(15) -0.0003(17)
C27 0.045(2) 0.044(2) 0.0248(16) 0.0003(15) 0.0055(14) -0.0041(17)
C28 0.049(2) 0.037(2) 0.0324(18) 0.0055(15) 0.0088(15) -0.0014(16)
C29 0.046(2) 0.048(2) 0.0347(19) -0.0033(17) 0.0126(15) -0.0159(17)
C30 0.0357(19) 0.057(2) 0.0348(19) 0.0009(17) 0.0094(15) 0.0042(17)
C31 0.098(4) 0.042(3) 0.074(3) -0.019(2) 0.020(3) 0.004(2)
C32 0.055(3) 0.083(4) 0.032(2) -0.001(2) -0.0030(17) -0.009(2)
C33 0.100(4) 0.043(3) 0.057(3) 0.015(2) 0.020(3) 0.011(2)
C34 0.078(3) 0.079(4) 0.060(3) -0.012(3) 0.016(2) -0.045(3)
C35 0.044(2) 0.109(4) 0.062(3) 0.008(3) 0.008(2) 0.028(3)

loop_
_atom_type_symbol
_atom_type_description
_atom_type_scat_dispersion_real
_atom_type_scat_dispersion_imag
_atom_type_scat_source
C C 0.0033 0.0016 'International Tables Vol C Tables 4.2.6.8 and 6.1.1.4'
H H 0.0000 0.0000 'International Tables Vol C Tables 4.2.6.8 and 6.1.1.4'
Cl Cl 0.1484 0.1585 'International Tables Vol C Tables 4.2.6.8 and 6.1.1.4'
N N 0.0061 0.0033 'International Tables Vol C Tables 4.2.6.8 and 6.1.1.4'
Rh Rh -1.1178 0.9187 'International Tables Vol C Tables 4.2.6.8 and 6.1.1.4'

loop_
_geom_angle_atom_site_label_1
_geom_angle_atom_site_label_2
_geom_angle_atom_site_label_3
_geom_angle
N1 Rh1 C26 108.90(14)
N1 Rh1 N2 62.03(10)
C26 Rh1 N2 105.76(14)
N1 Rh1 C30 143.36(15)
C26 Rh1 C30 39.49(15)
N2 Rh1 C30 102.98(13)
N1 Rh1 C29 166.19(13)
C26 Rh1 C29 65.35(15)
N2 Rh1 C29 130.93(13)
C30 Rh1 C29 38.34(15)
N1 Rh1 C28 127.41(13)
C26 Rh1 C28 65.06(15)
N2 Rh1 C28 167.82(12)
C30 Rh1 C28 64.84(15)
C29 Rh1 C28 39.02(15)
N1 Rh1 C27 102.89(13)
C26 Rh1 C27 38.59(14)
N2 Rh1 C27 138.08(13)
C30 Rh1 C27 64.68(14)
C29 Rh1 C27 64.50(14)
C28 Rh1 C27 38.20(14)
N1 Rh1 Cl1 88.51(9)
C26 Rh1 Cl1 160.18(11)
N2 Rh1 Cl1 90.55(9)
C30 Rh1 Cl1 126.60(12)
C29 Rh1 Cl1 95.53(11)
C28 Rh1 Cl1 97.06(11)
C27 Rh1 Cl1 129.81(11)
N1 Rh1 C1 30.90(10)
C26 Rh1 C1 108.95(13)
N2 Rh1 C1 31.19(10)
C30 Rh1 C1 125.92(14)
C29 Rh1 C1 161.33(14)
C28 Rh1 C1 156.99(13)
C27 Rh1 C1 123.16(12)
Cl1 Rh1 C1 90.83(8)
C1 N1 C2 126.5(3)
C1 N1 Rh1 94.4(2)
C2 N1 Rh1 130.6(2)
C1 N2 C10 125.2(3)
C1 N2 Rh1 93.3(2)
C10 N2 Rh1 138.7(2)
C1 N3 C18 127.9(3)
C1 N3 H3 116.0
C18 N3 H3 116.0
N1 C1 N2 110.2(3)
N1 C1 N3 126.1(3)
N2 C1 N3 123.6(3)
N1 C1 Rh1 54.75(17)
N2 C1 Rh1 55.56(17)
N3 C1 Rh1 178.8(3)
C3 C2 C7 119.4(3)
C3 C2 N1 119.0(3)
C7 C2 N1 121.5(3)
C2 C3 C4 118.2(4)
C2 C3 C8 123.6(4)
C4 C3 C8 118.2(4)
C5 C4 C3 122.3(4)
C5 C4 H4 118.9
C3 C4 H4 118.9
C6 C5 C4 118.3(4)
C6 C5 C9 121.5(5)
C4 C5 C9 120.2(5)
C7 C6 C5 121.3(4)
C7 C6 H6 119.3
C5 C6 H6 119.3
C6 C7 C2 120.5(4)
C6 C7 H7 119.7
C2 C7 H7 119.7
C3 C8 H8A 109.5
C3 C8 H8B 109.5
H8A C8 H8B 109.5
C3 C8 H8C 109.5
H8A C8 H8C 109.5
H8B C8 H8C 109.5
C5 C9 H9A 109.5
C5 C9 H9B 109.5
H9A C9 H9B 109.5
C5 C9 H9C 109.5
H9A C9 H9C 109.5
H9B C9 H9C 109.5
C15 C10 N2 121.2(3)
C15 C10 C11 118.7(3)
N2 C10 C11 120.0(3)
C12 C11 C10 117.7(4)
C12 C11 C16 120.3(3)
C10 C11 C16 122.0(3)
C13 C12 C11 123.6(4)
C13 C12 H12 118.2
C11 C12 H12 118.2
C14 C13 C12 117.7(4)
C14 C13 C17 121.0(4)
C12 C13 C17 121.2(4)
C13 C14 C15 120.7(4)
C13 C14 H14 119.7
C15 C14 H14 119.7
C14 C15 C10 121.6(4)
C14 C15 H15 119.2
C10 C15 H15 119.2
C11 C16 H16A 109.5
C11 C16 H16B 109.5
H16A C16 H16B 109.5
C11 C16 H16C 109.5
H16A C16 H16C 109.5
H16B C16 H16C 109.5
C13 C17 H17A 109.5
C13 C17 H17B 109.5
H17A C17 H17B 109.5
C13 C17 H17C 109.5
H17A C17 H17C 109.5
H17B C17 H17C 109.5
C23 C18 C19 120.4(3)
C23 C18 N3 122.2(3)
C19 C18 N3 117.3(3)
C18 C19 C20 116.7(4)
C18 C19 C24 121.8(4)
C20 C19 C24 121.6(4)
C21 C20 C19 123.8(4)
C21 C20 H20 118.1
C19 C20 H20 118.1
C20 C21 C22 117.4(4)
C20 C21 C25 120.8(4)
C22 C21 C25 121.8(5)
C21 C22 C23 121.6(4)
C21 C22 H22 119.2
C23 C22 H22 119.2
C18 C23 C22 120.1(4)
C18 C23 H23 120.0
C22 C23 H23 120.0
C19 C24 H24A 109.5
C19 C24 H24B 109.5
H24A C24 H24B 109.5
C19 C24 H24C 109.5
H24A C24 H24C 109.5
H24B C24 H24C 109.5
C21 C25 H25A 109.5
C21 C25 H25B 109.5
H25A C25 H25B 109.5
C21 C25 H25C 109.5
H25A C25 H25C 109.5
H25B C25 H25C 109.5
C27 C26 C30 107.6(3)
C27 C26 C31 125.8(4)
C30 C26 C31 126.3(4)
C27 C26 Rh1 72.7(2)
C30 C26 Rh1 71.0(2)
C31 C26 Rh1 126.2(3)
C26 C27 C28 108.6(3)
C26 C27 C32 125.2(4)
C28 C27 C32 126.3(4)
C26 C27 Rh1 68.69(19)
C28 C27 Rh1 70.6(2)
C32 C27 Rh1 127.1(3)
C27 C28 C29 107.6(3)
C27 C28 C33 127.0(4)
C29 C28 C33 125.3(4)
C27 C28 Rh1 71.2(2)
C29 C28 Rh1 70.1(2)
C33 C28 Rh1 126.5(3)
C30 C29 C28 108.0(3)
C30 C29 C34 127.2(4)
C28 C29 C34 124.9(4)
C30 C29 Rh1 70.2(2)
C28 C29 Rh1 70.9(2)
C34 C29 Rh1 125.5(3)
C29 C30 C26 108.2(3)
C29 C30 C35 126.9(4)
C26 C30 C35 124.9(4)
C29 C30 Rh1 71.4(2)
C26 C30 Rh1 69.6(2)
C35 C30 Rh1 125.3(3)
C26 C31 H31A 109.5
C26 C31 H31B 109.5
H31A C31 H31B 109.5
C26 C31 H31C 109.5
H31A C31 H31C 109.5
H31B C31 H31C 109.5
C27 C32 H32A 109.5
C27 C32 H32B 109.5
H32A C32 H32B 109.5
C27 C32 H32C 109.5
H32A C32 H32C 109.5
H32B C32 H32C 109.5
C28 C33 H33A 109.5
C28 C33 H33B 109.5
H33A C33 H33B 109.5
C28 C33 H33C 109.5
H33A C33 H33C 109.5
H33B C33 H33C 109.5
C29 C34 H34A 109.5
C29 C34 H34B 109.5
H34A C34 H34B 109.5
C29 C34 H34C 109.5
H34A C34 H34C 109.5
H34B C34 H34C 109.5
C30 C35 H35A 109.5
C30 C35 H35B 109.5
H35A C35 H35B 109.5
C30 C35 H35C 109.5
H35A C35 H35C 109.5
H35B C35 H35C 109.5

loop_
_geom_bond_atom_site_label_1
_geom_bond_atom_site_label_2
_geom_bond_distance
Rh1 N1 2.109(3)
Rh1 C26 2.120(3)
Rh1 N2 2.127(3)
Rh1 C30 2.138(4)
Rh1 C29 2.154(3)
Rh1 C28 2.164(3)
Rh1 C27 2.172(3)
Rh1 Cl1 2.4039(10)
Rh1 C1 2.575(3)
N1 C1 1.326(4)
N1 C2 1.404(4)
N2 C1 1.335(4)
N2 C10 1.399(4)
N3 C1 1.365(4)
N3 C18 1.416(4)
N3 H3 0.8600
C2 C3 1.389(5)
C2 C7 1.397(5)
C3 C4 1.400(6)
C3 C8 1.473(6)
C4 C5 1.376(6)
C4 H4 0.9300
C5 C6 1.372(7)
C5 C9 1.525(6)
C6 C7 1.369(6)
C6 H6 0.9300
C7 H7 0.9300
C8 H8A 0.9600
C8 H8B 0.9600
C8 H8C 0.9600
C9 H9A 0.9600
C9 H9B 0.9600
C9 H9C 0.9600
C10 C15 1.393(5)
C10 C11 1.412(5)
C11 C12 1.399(5)
C11 C16 1.489(5)
C12 C13 1.382(6)
C12 H12 0.9300
C13 C14 1.380(6)
C13 C17 1.515(5)
C14 C15 1.387(5)
C14 H14 0.9300
C15 H15 0.9300
C16 H16A 0.9600
C16 H16B 0.9600
C16 H16C 0.9600
C17 H17A 0.9600
C17 H17B 0.9600
C17 H17C 0.9600
C18 C23 1.378(5)
C18 C19 1.398(5)
C19 C20 1.404(5)
C19 C24 1.490(6)
C20 C21 1.368(6)
C20 H20 0.9300
C21 C22 1.372(6)
C21 C25 1.519(6)
C22 C23 1.385(5)
C22 H22 0.9300
C23 H23 0.9300
C24 H24A 0.9600
C24 H24B 0.9600
C24 H24C 0.9600
C25 H25A 0.9600
C25 H25B 0.9600
C25 H25C 0.9600
C26 C27 1.419(5)
C26 C30 1.439(5)
C26 C31 1.503(6)
C27 C28 1.419(5)
C27 C32 1.490(5)
C28 C29 1.442(5)
C28 C33 1.494(6)
C29 C30 1.410(6)
C29 C34 1.501(5)
C30 C35 1.500(6)
C31 H31A 0.9600
C31 H31B 0.9600
C31 H31C 0.9600
C32 H32A 0.9600
C32 H32B 0.9600
C32 H32C 0.9600
C33 H33A 0.9600
C33 H33B 0.9600
C33 H33C 0.9600
C34 H34A 0.9600
C34 H34B 0.9600
C34 H34C 0.9600
C35 H35A 0.9600
C35 H35B 0.9600
C35 H35C 0.9600

loop_
_geom_torsion_atom_site_label_1
_geom_torsion_atom_site_label_2
_geom_torsion_atom_site_label_3
_geom_torsion_atom_site_label_4
_geom_torsion
C2 N1 C1 N2 -154.5(3)
Rh1 N1 C1 N2 -4.1(3)
C2 N1 C1 N3 28.6(6)
Rh1 N1 C1 N3 179.0(3)
C2 N1 C1 Rh1 -150.4(4)
C10 N2 C1 N1 167.9(3)
Rh1 N2 C1 N1 4.0(3)
C10 N2 C1 N3 -15.0(5)
Rh1 N2 C1 N3 -179.0(3)
C10 N2 C1 Rh1 163.9(4)
C18 N3 C1 N1 28.1(6)
C18 N3 C1 N2 -148.5(4)
C1 N1 C2 C3 -148.1(4)
Rh1 N1 C2 C3 72.4(4)
C1 N1 C2 C7 35.4(5)
Rh1 N1 C2 C7 -104.1(4)
C7 C2 C3 C4 1.0(5)
N1 C2 C3 C4 -175.5(3)
C7 C2 C3 C8 -179.3(4)
N1 C2 C3 C8 4.2(6)
C2 C3 C4 C5 -0.6(6)
C8 C3 C4 C5 179.7(4)
C3 C4 C5 C6 -0.5(6)
C3 C4 C5 C9 178.6(4)
C4 C5 C6 C7 1.0(6)
C9 C5 C6 C7 -178.0(4)
C5 C6 C7 C2 -0.6(6)
C3 C2 C7 C6 -0.5(6)
N1 C2 C7 C6 176.0(3)
C1 N2 C10 C15 -43.0(5)
Rh1 N2 C10 C15 112.3(4)
C1 N2 C10 C11 140.6(3)
Rh1 N2 C10 C11 -64.2(5)
C15 C10 C11 C12 2.2(5)
N2 C10 C11 C12 178.7(3)
C15 C10 C11 C16 -177.6(4)
N2 C10 C11 C16 -1.0(5)
C10 C11 C12 C13 0.9(6)
C16 C11 C12 C13 -179.4(4)
C11 C12 C13 C14 -2.4(6)
C11 C12 C13 C17 178.7(4)
C12 C13 C14 C15 0.8(6)
C17 C13 C14 C15 179.8(4)
C13 C14 C15 C10 2.2(6)
N2 C10 C15 C14 179.8(3)
C11 C10 C15 C14 -3.8(5)
C1 N3 C18 C23 21.8(5)
C1 N3 C18 C19 -161.2(3)
C23 C18 C19 C20 1.0(5)
N3 C18 C19 C20 -176.0(3)
C23 C18 C19 C24 179.9(4)
N3 C18 C19 C24 2.9(6)
C18 C19 C20 C21 -0.5(6)
C24 C19 C20 C21 -179.3(4)
C19 C20 C21 C22 -0.5(7)
C19 C20 C21 C25 177.5(4)
C20 C21 C22 C23 0.9(6)
C25 C21 C22 C23 -177.0(4)
C19 C18 C23 C22 -0.7(5)
N3 C18 C23 C22 176.2(3)
C21 C22 C23 C18 -0.3(6)
C30 C26 C27 C28 3.3(4)
C31 C26 C27 C28 177.9(4)
Rh1 C26 C27 C28 -59.5(2)
C30 C26 C27 C32 -176.1(3)
C31 C26 C27 C32 -1.5(6)
Rh1 C26 C27 C32 121.1(4)
C30 C26 C27 Rh1 62.8(2)
C31 C26 C27 Rh1 -122.6(4)
C26 C27 C28 C29 -2.6(4)
C32 C27 C28 C29 176.7(3)
Rh1 C27 C28 C29 -61.0(2)
C26 C27 C28 C33 -179.6(4)
C32 C27 C28 C33 -0.3(6)
Rh1 C27 C28 C33 122.0(4)
C26 C27 C28 Rh1 58.4(2)
C32 C27 C28 Rh1 -122.3(4)
C27 C28 C29 C30 1.0(4)
C33 C28 C29 C30 178.0(4)
Rh1 C28 C29 C30 -60.7(2)
C27 C28 C29 C34 -177.8(3)
C33 C28 C29 C34 -0.7(6)
Rh1 C28 C29 C34 120.5(4)
C27 C28 C29 Rh1 61.7(2)
C33 C28 C29 Rh1 -121.2(4)
C28 C29 C30 C26 1.1(4)
C34 C29 C30 C26 179.7(4)
Rh1 C29 C30 C26 -60.1(2)
C28 C29 C30 C35 -178.2(4)
C34 C29 C30 C35 0.5(6)
Rh1 C29 C30 C35 120.7(4)
C28 C29 C30 Rh1 61.2(2)
C34 C29 C30 Rh1 -120.1(4)
C27 C26 C30 C29 -2.7(4)
C31 C26 C30 C29 -177.2(4)
Rh1 C26 C30 C29 61.3(3)
C27 C26 C30 C35 176.6(3)
C31 C26 C30 C35 2.0(6)
Rh1 C26 C30 C35 -119.5(4)
C27 C26 C30 Rh1 -63.9(2)
C31 C26 C30 Rh1 121.5(4)
